data_7110348
loop_
_publ_author_name
'Graham M. Lee'
'Daniel J. Harrison'
'Ilia Korobkov'
'R. Tom Baker'

_publ_section_title
;
 Stepwise addition of difluorocarbene to a transition metal centre
;
_journal_name_full Chem.Commun.
_journal_page_first 1128
_journal_paper_doi 10.1039/c3cc48468h
_journal_volume 50
_journal_year 2014
_chemical_formula_sum 'C26 H20 Co F6 P'
_chemical_formula_weight 536.32
_chemical_name_systematic
; 
 ? 
;
_space_group_crystal_system monoclinic
_space_group_IT_number 14
_space_group_name_Hall '-P 2ybc'
_space_group_name_H-M_alt 'P 1 21/c 1'
_symmetry_space_group_name_Hall '-P 2ybc'
_symmetry_space_group_name_H-M 'P 1 21/c 1'
_atom_sites_solution_hydrogens geom
_audit_creation_method SHELXL-2013
_cell_angle_alpha 90
_cell_angle_beta 90.5376(17)
_cell_angle_gamma 90
_cell_formula_units_Z 4
_cell_length_a 11.9397(4)
_cell_length_b 10.3337(3)
_cell_length_c 18.4688(6)
_cell_measurement_reflns_used 9892
_cell_measurement_temperature 200(2)
_cell_measurement_theta_max 26.37
_cell_measurement_theta_min 2.21
_cell_volume 2278.60(13)
_computing_cell_refinement 'APEX II, Bruker (2009)'
_computing_data_collection 'APEX II, Bruker (2009)'
_computing_data_reduction 'XPREP, Bruker (2009)'
_computing_molecular_graphics 'SHELXTL, Bruker (2004)'
_computing_publication_material 'SHELXTL, Bruker (2004)'
_computing_structure_refinement 'SHELXL-2013 (Sheldrick, 2013)'
_computing_structure_solution 'SHELXS-03 (Sheldrick, 2003)'
_diffrn_ambient_temperature 200(2)
_diffrn_measured_fraction_theta_full 0.988
_diffrn_measured_fraction_theta_max 0.974
_diffrn_measurement_device_type 'Bruker APEX-II CCD'
_diffrn_measurement_method '\f and \w scans'
_diffrn_radiation_type MoK\a
_diffrn_radiation_wavelength 0.71073
_diffrn_reflns_av_R_equivalents 0.0372
_diffrn_reflns_av_unetI/netI 0.0345
_diffrn_reflns_Laue_measured_fraction_full 0.988
_diffrn_reflns_Laue_measured_fraction_max 0.974
_diffrn_reflns_limit_h_max 16
_diffrn_reflns_limit_h_min -16
_diffrn_reflns_limit_k_max 14
_diffrn_reflns_limit_k_min -13
_diffrn_reflns_limit_l_max 26
_diffrn_reflns_limit_l_min -26
_diffrn_reflns_number 50536
_diffrn_reflns_point_group_measured_fraction_full 0.988
_diffrn_reflns_point_group_measured_fraction_max 0.974
_diffrn_reflns_theta_full 25.242
_diffrn_reflns_theta_max 30.493
_diffrn_reflns_theta_min 1.706
_exptl_absorpt_coefficient_mu 0.885
_exptl_absorpt_correction_T_max 0.925
_exptl_absorpt_correction_T_min 0.822
_exptl_absorpt_correction_type multi-scan
_exptl_absorpt_process_details 'SADABS, Bruker (2003)'
_exptl_crystal_colour red
_exptl_crystal_density_diffrn 1.563
_exptl_crystal_density_meas ?
_exptl_crystal_description block
_exptl_crystal_F_000 1088
_exptl_crystal_size_max 0.230
_exptl_crystal_size_mid 0.160
_exptl_crystal_size_min 0.090
_refine_diff_density_max 1.156
_refine_diff_density_min -0.470
_refine_diff_density_rms 0.077
_refine_ls_extinction_method none
_refine_ls_goodness_of_fit_ref 1.026
_refine_ls_hydrogen_treatment constr
_refine_ls_matrix_type full
_refine_ls_number_parameters 307
_refine_ls_number_reflns 6769
_refine_ls_number_restraints 0
_refine_ls_restrained_S_all 1.026
_refine_ls_R_factor_all 0.0784
_refine_ls_R_factor_gt 0.0463
_refine_ls_shift/su_max 0.001
_refine_ls_shift/su_mean 0.000
_refine_ls_structure_factor_coef Fsqd
_refine_ls_weighting_details 'w=1/[\s^2^(Fo^2^)+(0.1000P)^2^] where P=(Fo^2^+2Fc^2^)/3'
_refine_ls_weighting_scheme calc
_refine_ls_wR_factor_gt 0.1317
_refine_ls_wR_factor_ref 0.1549
_reflns_Friedel_coverage 0.000
_reflns_number_gt 4722
_reflns_number_total 6769
_reflns_threshold_expression 'I > 2\s(I)'
_cod_data_source_file c3cc48468h.txt
_cod_data_source_block tb104
_cod_depositor_comments
;
The following automatic conversions were performed:

'_exptl_crystal_density_meas' value 'n/a' was changed to '?' - the
value is perceived as not measured.

Automatic conversion script
Id: cif_fix_values 3008 2015-01-20 13:52:24Z robertas 
;
_cod_database_code 7110348
_shelx_space_group_comment
; 
The symmetry employed for this shelxl refinement is uniquely defined 
by the following loop, which should always be used as a source of 
symmetry information in preference to the above space-group names. 
They are only intended as comments. 
;
_shelx_estimated_absorpt_t_min 0.822
_shelx_estimated_absorpt_t_max 0.925
_shelxl_version_number 2013-3

loop_
_space_group_symop_operation_xyz
'x, y, z'
'-x, y+1/2, -z+1/2'
'-x, -y, -z'
'x, -y-1/2, z-1/2'

loop_
_atom_site_label
_atom_site_type_symbol
_atom_site_fract_x
_atom_site_fract_y
_atom_site_fract_z
_atom_site_U_iso_or_equiv
_atom_site_adp_type
_atom_site_occupancy
_atom_site_site_symmetry_order
_atom_site_calc_flag
_atom_site_refinement_flags_posn
_atom_site_refinement_flags_adp
Co1 Co 0.87152(2) 0.25663(3) 0.13221(2) 0.02886(12) Uani 1 1 d . .
P1 P 0.71154(4) 0.17682(5) 0.08827(3) 0.02455(14) Uani 1 1 d . .
F1 F 0.88049(13) 0.51080(14) 0.19184(10) 0.0530(4) Uani 1 1 d . .
F2 F 0.71069(12) 0.45478(14) 0.16316(8) 0.0442(3) Uani 1 1 d . .
F3 F 0.71865(14) 0.24869(14) 0.25262(8) 0.0438(4) Uani 1 1 d . .
F4 F 0.99363(14) 0.3541(2) 0.28450(10) 0.0655(5) Uani 1 1 d . .
F5 F 0.84623(17) 0.3660(2) 0.34933(9) 0.0705(5) Uani 1 1 d . .
F6 F 0.91180(18) 0.1796(2) 0.32072(10) 0.0736(6) Uani 1 1 d . .
C1 C 0.98555(19) 0.1143(3) 0.09266(15) 0.0424(6) Uani 1 1 d . .
H1A H 0.9725 0.0187 0.0916 0.051 Uiso 1 1 calc R U
C2 C 1.03486(19) 0.1841(3) 0.14978(16) 0.0465(6) Uani 1 1 d . .
H2A H 1.0649 0.1470 0.1961 0.056 Uiso 1 1 calc R U
C3 C 1.0359(2) 0.3151(3) 0.12981(18) 0.0514(7) Uani 1 1 d . .
H3A H 1.0691 0.3873 0.1590 0.062 Uiso 1 1 calc R U
C4 C 0.9890(2) 0.3270(3) 0.06003(18) 0.0524(7) Uani 1 1 d . .
H4A H 0.9827 0.4087 0.0312 0.063 Uiso 1 1 calc R U
C5 C 0.9543(2) 0.2033(3) 0.03758(15) 0.0449(6) Uani 1 1 d . .
H5A H 0.9182 0.1813 -0.0099 0.054 Uiso 1 1 calc R U
C6 C 0.66111(19) 0.2585(2) 0.00640(12) 0.0284(4) Uani 1 1 d . .
C7 C 0.7176(2) 0.3656(2) -0.02002(14) 0.0401(5) Uani 1 1 d . .
H7A H 0.7823 0.3967 0.0048 0.048 Uiso 1 1 calc R U
C8 C 0.6803(2) 0.4276(3) -0.08243(15) 0.0497(7) Uani 1 1 d . .
H8A H 0.7205 0.4995 -0.1009 0.060 Uiso 1 1 calc R U
C9 C 0.5853(2) 0.3851(3) -0.11753(14) 0.0438(6) Uani 1 1 d . .
H9A H 0.5605 0.4271 -0.1605 0.053 Uiso 1 1 calc R U
C10 C 0.5258(2) 0.2818(3) -0.09060(15) 0.0428(6) Uani 1 1 d . .
H10A H 0.4592 0.2538 -0.1144 0.051 Uiso 1 1 calc R U
C11 C 0.5635(2) 0.2186(3) -0.02851(14) 0.0380(5) Uani 1 1 d . .
H11A H 0.5222 0.1476 -0.0099 0.046 Uiso 1 1 calc R U
C12 C 0.73425(17) 0.0076(2) 0.06335(12) 0.0286(4) Uani 1 1 d . .
C13 C 0.71843(19) -0.0411(2) -0.00623(13) 0.0349(5) Uani 1 1 d . .
H13A H 0.6949 0.0145 -0.0444 0.042 Uiso 1 1 calc R U
C14 C 0.7373(2) -0.1722(3) -0.01974(16) 0.0461(6) Uani 1 1 d . .
H14A H 0.7262 -0.2056 -0.0672 0.055 Uiso 1 1 calc R U
C15 C 0.7717(2) -0.2532(2) 0.0350(2) 0.0501(7) Uani 1 1 d . .
H15A H 0.7827 -0.3426 0.0255 0.060 Uiso 1 1 calc R U
C16 C 0.7906(2) -0.2056(3) 0.10389(17) 0.0443(6) Uani 1 1 d . .
H16A H 0.8160 -0.2616 0.1414 0.053 Uiso 1 1 calc R U
C17 C 0.7722(2) -0.0752(2) 0.11813(13) 0.0367(5) Uani 1 1 d . .
H17A H 0.7855 -0.0422 0.1654 0.044 Uiso 1 1 calc R U
C18 C 0.57877(17) 0.1665(2) 0.13892(11) 0.0267(4) Uani 1 1 d . .
C19 C 0.53692(19) 0.0497(2) 0.16446(12) 0.0345(5) Uani 1 1 d . .
H19A H 0.5778 -0.0279 0.1568 0.041 Uiso 1 1 calc R U
C20 C 0.4359(2) 0.0454(3) 0.20111(13) 0.0409(6) Uani 1 1 d . .
H20A H 0.4078 -0.0353 0.2175 0.049 Uiso 1 1 calc R U
C21 C 0.3767(2) 0.1562(3) 0.21376(13) 0.0406(6) Uani 1 1 d . .
H21A H 0.3087 0.1529 0.2400 0.049 Uiso 1 1 calc R U
C22 C 0.4166(2) 0.2734(3) 0.18797(15) 0.0399(6) Uani 1 1 d . .
H22A H 0.3756 0.3506 0.1966 0.048 Uiso 1 1 calc R U
C23 C 0.51573(19) 0.2784(2) 0.14969(14) 0.0352(5) Uani 1 1 d . .
H23A H 0.5410 0.3586 0.1307 0.042 Uiso 1 1 calc R U
C24 C 0.81292(19) 0.4057(3) 0.17891(14) 0.0407(6) Uani 1 1 d . .
C25 C 0.81984(19) 0.2985(2) 0.22884(13) 0.0342(5) Uani 1 1 d . .
C26 C 0.8935(2) 0.2982(3) 0.29531(16) 0.0509(7) Uani 1 1 d . .

loop_
_atom_site_aniso_label
_atom_site_aniso_U_11
_atom_site_aniso_U_22
_atom_site_aniso_U_33
_atom_site_aniso_U_23
_atom_site_aniso_U_13
_atom_site_aniso_U_12
Co1 0.02450(17) 0.0313(2) 0.03076(18) -0.00173(11) 0.00112(12) -0.00138(11)
P1 0.0259(3) 0.0235(3) 0.0243(3) 0.0006(2) 0.00061(19) -0.00043(19)
F1 0.0546(9) 0.0301(8) 0.0742(11) -0.0082(7) -0.0065(8) -0.0079(7)
F2 0.0442(8) 0.0357(8) 0.0527(8) -0.0055(7) -0.0003(6) 0.0094(6)
F3 0.0413(8) 0.0578(10) 0.0324(7) -0.0014(6) 0.0039(6) -0.0090(6)
F4 0.0468(9) 0.0886(14) 0.0609(11) -0.0123(10) -0.0173(8) -0.0161(9)
F5 0.0758(12) 0.0960(15) 0.0397(9) -0.0249(9) -0.0079(8) -0.0016(11)
F6 0.0819(14) 0.0764(14) 0.0621(12) 0.0184(10) -0.0247(10) 0.0082(11)
C1 0.0309(11) 0.0391(14) 0.0573(16) -0.0037(12) 0.0083(11) 0.0063(10)
C2 0.0250(11) 0.0549(17) 0.0595(17) -0.0003(14) -0.0039(11) 0.0058(11)
C3 0.0262(11) 0.0521(17) 0.076(2) -0.0083(15) 0.0073(12) -0.0066(11)
C4 0.0393(13) 0.0481(17) 0.0701(19) 0.0142(14) 0.0221(13) 0.0002(12)
C5 0.0339(12) 0.0605(17) 0.0406(13) -0.0027(13) 0.0093(10) 0.0057(12)
C6 0.0316(11) 0.0270(11) 0.0265(10) -0.0001(8) 0.0003(8) 0.0036(8)
C7 0.0450(13) 0.0343(13) 0.0407(13) 0.0053(10) -0.0063(10) -0.0044(10)
C8 0.0595(16) 0.0405(15) 0.0489(15) 0.0181(12) -0.0079(12) -0.0073(12)
C9 0.0576(15) 0.0370(14) 0.0366(13) 0.0068(11) -0.0087(11) 0.0077(12)
C10 0.0397(13) 0.0472(15) 0.0411(14) 0.0011(11) -0.0124(11) 0.0056(11)
C11 0.0357(12) 0.0396(13) 0.0385(13) 0.0056(10) -0.0037(10) -0.0023(10)
C12 0.0270(10) 0.0241(11) 0.0347(11) -0.0020(8) 0.0006(8) 0.0001(8)
C13 0.0317(10) 0.0376(13) 0.0354(11) -0.0056(10) 0.0031(9) -0.0001(9)
C14 0.0414(13) 0.0449(15) 0.0522(15) -0.0197(13) 0.0059(11) -0.0007(11)
C15 0.0392(14) 0.0297(14) 0.082(2) -0.0103(13) 0.0117(14) -0.0005(10)
C16 0.0373(13) 0.0293(12) 0.0663(18) 0.0088(13) 0.0013(12) 0.0026(10)
C17 0.0402(12) 0.0302(12) 0.0397(12) 0.0036(10) -0.0024(10) 0.0016(9)
C18 0.0268(10) 0.0281(11) 0.0252(9) -0.0008(8) -0.0004(7) -0.0026(8)
C19 0.0386(12) 0.0296(12) 0.0354(11) 0.0027(9) 0.0046(9) -0.0001(9)
C20 0.0436(13) 0.0383(14) 0.0412(13) 0.0092(11) 0.0091(10) -0.0069(11)
C21 0.0329(11) 0.0531(16) 0.0360(12) 0.0063(11) 0.0068(9) -0.0014(11)
C22 0.0331(12) 0.0423(14) 0.0445(14) -0.0003(11) 0.0056(10) 0.0048(10)
C23 0.0286(11) 0.0311(12) 0.0459(13) 0.0019(10) 0.0042(10) 0.0012(9)
C24 0.0312(11) 0.0476(15) 0.0434(13) -0.0140(11) 0.0010(10) -0.0059(10)
C25 0.0331(11) 0.0358(12) 0.0336(11) -0.0041(10) -0.0022(9) -0.0037(9)
C26 0.0509(16) 0.0595(18) 0.0423(14) -0.0067(14) -0.0077(12) -0.0030(14)

loop_
_atom_type_symbol
_atom_type_description
_atom_type_scat_dispersion_real
_atom_type_scat_dispersion_imag
_atom_type_scat_source
C C 0.0033 0.0016 'International Tables Vol C Tables 4.2.6.8 and 6.1.1.4'
H H 0.0000 0.0000 'International Tables Vol C Tables 4.2.6.8 and 6.1.1.4'
F F 0.0171 0.0103 'International Tables Vol C Tables 4.2.6.8 and 6.1.1.4'
P P 0.1023 0.0942 'International Tables Vol C Tables 4.2.6.8 and 6.1.1.4'
Co Co 0.3494 0.9721 'International Tables Vol C Tables 4.2.6.8 and 6.1.1.4'

loop_
_geom_angle_atom_site_label_1
_geom_angle_atom_site_label_2
_geom_angle_atom_site_label_3
_geom_angle
C24 Co1 C25 44.09(11)
C24 Co1 C3 97.29(11)
C25 Co1 C3 105.43(11)
C24 Co1 C4 105.12(12)
C25 Co1 C4 137.25(12)
C3 Co1 C4 39.79(13)
C24 Co1 C5 140.50(12)
C25 Co1 C5 169.66(10)
C3 Co1 C5 66.42(12)
C4 Co1 C5 39.43(13)
C24 Co1 C2 124.12(11)
C25 Co1 C2 103.81(11)
C3 Co1 C2 39.35(13)
C4 Co1 C2 66.07(12)
C5 Co1 C2 65.88(11)
C24 Co1 C1 161.88(10)
C25 Co1 C1 132.52(11)
C3 Co1 C1 65.39(11)
C4 Co1 C1 65.51(11)
C5 Co1 C1 39.20(11)
C2 Co1 C1 38.55(11)
C24 Co1 P1 98.47(7)
C25 Co1 P1 97.96(7)
C3 Co1 P1 156.57(10)
C4 Co1 P1 118.58(10)
C5 Co1 P1 90.50(8)
C2 Co1 P1 135.43(8)
C1 Co1 P1 99.64(7)
C6 P1 C12 106.35(10)
C6 P1 C18 99.65(10)
C12 P1 C18 101.62(10)
C6 P1 Co1 113.90(8)
C12 P1 Co1 108.49(7)
C18 P1 Co1 124.96(7)
C2 C1 C5 108.1(3)
C2 C1 Co1 69.72(14)
C5 C1 Co1 68.58(14)
C1 C2 C3 107.7(3)
C1 C2 Co1 71.73(14)
C3 C2 Co1 68.14(14)
C4 C3 C2 108.7(3)
C4 C3 Co1 70.91(15)
C2 C3 Co1 72.51(14)
C5 C4 C3 107.7(3)
C5 C4 Co1 70.83(15)
C3 C4 Co1 69.30(16)
C4 C5 C1 107.7(3)
C4 C5 Co1 69.74(15)
C1 C5 Co1 72.22(15)
C7 C6 C11 118.8(2)
C7 C6 P1 120.10(18)
C11 C6 P1 121.01(18)
C6 C7 C8 120.4(2)
C9 C8 C7 120.1(2)
C10 C9 C8 120.2(2)
C9 C10 C11 119.8(2)
C10 C11 C6 120.5(2)
C13 C12 C17 119.2(2)
C13 C12 P1 124.02(18)
C17 C12 P1 116.81(17)
C12 C13 C14 119.7(2)
C15 C14 C13 120.5(3)
C16 C15 C14 120.4(2)
C15 C16 C17 119.7(3)
C16 C17 C12 120.5(2)
C19 C18 C23 118.4(2)
C19 C18 P1 122.28(16)
C23 C18 P1 119.31(16)
C18 C19 C20 120.7(2)
C21 C20 C19 120.6(2)
C20 C21 C22 119.5(2)
C21 C22 C23 120.4(2)
C22 C23 C18 120.4(2)
F2 C24 F1 105.6(2)
F2 C24 C25 118.2(2)
F1 C24 C25 117.8(2)
F2 C24 Co1 122.79(16)
F1 C24 Co1 120.11(16)
C25 C24 Co1 69.43(14)
F3 C25 C24 116.2(2)
F3 C25 C26 104.2(2)
C24 C25 C26 123.5(2)
F3 C25 Co1 119.55(15)
C24 C25 Co1 66.48(13)
C26 C25 Co1 124.16(19)
F6 C26 F4 107.7(2)
F6 C26 F5 106.6(3)
F4 C26 F5 105.4(2)
F6 C26 C25 112.5(3)
F4 C26 C25 113.1(2)
F5 C26 C25 111.0(2)

loop_
_geom_bond_atom_site_label_1
_geom_bond_atom_site_label_2
_geom_bond_distance
Co1 C24 1.902(3)
Co1 C25 1.943(2)
Co1 C3 2.055(2)
Co1 C4 2.076(3)
Co1 C5 2.090(3)
Co1 C2 2.112(2)
Co1 C1 2.138(2)
Co1 P1 2.2266(6)
P1 C6 1.829(2)
P1 C12 1.829(2)
P1 C18 1.851(2)
F1 C24 1.372(3)
F2 C24 1.351(3)
F3 C25 1.388(3)
F4 C26 1.344(3)
F5 C26 1.347(4)
F6 C26 1.330(4)
C1 C2 1.403(4)
C1 C5 1.419(4)
C2 C3 1.404(5)
C3 C4 1.406(5)
C4 C5 1.405(5)
C6 C7 1.388(3)
C6 C11 1.389(3)
C7 C8 1.388(4)
C8 C9 1.373(4)
C9 C10 1.378(4)
C10 C11 1.391(4)
C12 C13 1.392(3)
C12 C17 1.397(3)
C13 C14 1.395(4)
C14 C15 1.373(5)
C15 C16 1.380(5)
C16 C17 1.391(4)
C18 C19 1.390(3)
C18 C23 1.396(3)
C19 C20 1.389(3)
C20 C21 1.367(4)
C21 C22 1.388(4)
C22 C23 1.386(3)
C24 C25 1.444(4)
C25 C26 1.503(4)

loop_
_geom_torsion_atom_site_label_1
_geom_torsion_atom_site_label_2
_geom_torsion_atom_site_label_3
_geom_torsion_atom_site_label_4
_geom_torsion
C5 C1 C2 C3 -0.9(3)
Co1 C1 C2 C3 -58.90(17)
C5 C1 C2 Co1 57.95(17)
C1 C2 C3 C4 -0.9(3)
Co1 C2 C3 C4 -62.05(18)
C1 C2 C3 Co1 61.17(17)
C2 C3 C4 C5 2.4(3)
Co1 C3 C4 C5 -60.70(18)
C2 C3 C4 Co1 63.07(17)
C3 C4 C5 C1 -2.9(3)
Co1 C4 C5 C1 -62.65(17)
C3 C4 C5 Co1 59.73(19)
C2 C1 C5 C4 2.4(3)
Co1 C1 C5 C4 61.05(17)
C2 C1 C5 Co1 -58.65(17)
C12 P1 C6 C7 -123.60(19)
C18 P1 C6 C7 131.2(2)
Co1 P1 C6 C7 -4.2(2)
C12 P1 C6 C11 59.3(2)
C18 P1 C6 C11 -45.9(2)
Co1 P1 C6 C11 178.73(17)
C11 C6 C7 C8 -3.3(4)
P1 C6 C7 C8 179.6(2)
C6 C7 C8 C9 1.6(4)
C7 C8 C9 C10 0.8(4)
C8 C9 C10 C11 -1.4(4)
C9 C10 C11 C6 -0.3(4)
C7 C6 C11 C10 2.6(4)
P1 C6 C11 C10 179.8(2)
C6 P1 C12 C13 2.2(2)
C18 P1 C12 C13 106.0(2)
Co1 P1 C12 C13 -120.74(18)
C6 P1 C12 C17 -179.30(17)
C18 P1 C12 C17 -75.49(18)
Co1 P1 C12 C17 57.80(18)
C17 C12 C13 C14 1.9(3)
P1 C12 C13 C14 -179.56(18)
C12 C13 C14 C15 -0.3(4)
C13 C14 C15 C16 -1.4(4)
C14 C15 C16 C17 1.4(4)
C15 C16 C17 C12 0.3(4)
C13 C12 C17 C16 -2.0(3)
P1 C12 C17 C16 179.42(19)
C6 P1 C18 C19 124.73(19)
C12 P1 C18 C19 15.7(2)
Co1 P1 C18 C19 -106.93(17)
C6 P1 C18 C23 -52.73(19)
C12 P1 C18 C23 -161.78(18)
Co1 P1 C18 C23 75.61(19)
C23 C18 C19 C20 -1.3(3)
P1 C18 C19 C20 -178.81(18)
C18 C19 C20 C21 -1.0(4)
C19 C20 C21 C22 1.7(4)
C20 C21 C22 C23 0.0(4)
C21 C22 C23 C18 -2.4(4)
C19 C18 C23 C22 3.0(3)
P1 C18 C23 C22 -179.4(2)
F2 C24 C25 F3 4.4(3)
F1 C24 C25 F3 133.3(2)
Co1 C24 C25 F3 -112.65(19)
F2 C24 C25 C26 -126.4(3)
F1 C24 C25 C26 2.4(4)
Co1 C24 C25 C26 116.5(2)
F2 C24 C25 Co1 117.1(2)
F1 C24 C25 Co1 -114.1(2)
F3 C25 C26 F6 63.0(3)
C24 C25 C26 F6 -161.4(2)
Co1 C25 C26 F6 -78.8(3)
F3 C25 C26 F4 -174.6(2)
C24 C25 C26 F4 -39.1(4)
Co1 C25 C26 F4 43.5(4)
F3 C25 C26 F5 -56.4(3)
C24 C25 C26 F5 79.2(3)
Co1 C25 C26 F5 161.8(2)
